data_7057107
loop_
_publ_author_name
'Jeannin, Olivier'
'Huynh, Huu-Tri'
'Riel, Asia Marie S.'
'Fourmigu\'e, Marc'

_publ_section_title
;
 Chalcogen bonding interactions in organic selenocyanates: from
 cooperativity to chelation
;
_journal_issue 13
_journal_name_full 'New Journal of Chemistry'
_journal_page_first 10502
_journal_paper_doi 10.1039/C8NJ00554K
_journal_volume 42
_journal_year 2018
_chemical_formula_moiety 'C15 H15 N3 Se3, C3 H7 N O'
_chemical_formula_sum 'C18 H22 N4 O Se3'
_chemical_formula_weight 547.27
_space_group_IT_number 2
_space_group_name_Hall '-P 1'
_space_group_name_H-M_alt 'P -1'
_symmetry_cell_setting triclinic
_symmetry_Int_Tables_number 2
_symmetry_space_group_name_Hall '-P 1'
_symmetry_space_group_name_H-M 'P -1'
_atom_sites_solution_hydrogens geom
_audit_conform_dict_location ftp://ftp.iucr.org/pub/cif_core.dic
_audit_conform_dict_name cif_core.dic
_audit_conform_dict_version 2.4.3
_audit_creation_date 2018-01-29T10:40:26-00:00
_audit_creation_method 'WinGX routine CIF_UPDATE'
_audit_update_record
;
2018-01-31 deposited with the CCDC.
2018-03-05 downloaded from the CCDC.
;
_cell_angle_alpha 79.153(3)
_cell_angle_beta 82.977(3)
_cell_angle_gamma 84.524(3)
_cell_formula_units_Z 2
_cell_length_a 5.9559(5)
_cell_length_b 10.0181(8)
_cell_length_c 17.6631(13)
_cell_measurement_reflns_used 9180
_cell_measurement_temperature 150(2)
_cell_measurement_theta_max 27.49
_cell_measurement_theta_min 3.46
_cell_measurement_wavelength 0.71073
_cell_volume 1024.47(14)
_computing_cell_refinement 'APEX3 (Bruker, 2015); SAINT (Bruker, 2014)'
_computing_data_collection 'SAINT (Bruker, 2014)'
_computing_data_reduction 'SAINT (Bruker, 2014)'
_computing_molecular_graphics 'Ortep for Windows (Farrugia, 2012)'
_computing_publication_material 'WinGX publication routines (Farrugia, 2012)'
_computing_structure_refinement 'SHELXL-2014/7 (Sheldrick, 2014)'
_computing_structure_solution 'SIR-92 (Altomare et al., 1994)'
_diffrn_ambient_temperature 150(2)
_diffrn_detector 'CCD plate'
_diffrn_measured_fraction_theta_full 0.996
_diffrn_measured_fraction_theta_max 0.993
_diffrn_measurement_device_type 'D8 VENTURE Bruker AXS'
_diffrn_measurement_method 'CCD rotation images, thick slices'
_diffrn_orient_matrix_UB_11 0.091414
_diffrn_orient_matrix_UB_12 0.079651
_diffrn_orient_matrix_UB_13 -0.002319
_diffrn_orient_matrix_UB_21 0.142212
_diffrn_orient_matrix_UB_22 -0.057573
_diffrn_orient_matrix_UB_23 -0.011482
_diffrn_orient_matrix_UB_31 -0.01401
_diffrn_orient_matrix_UB_32 0.026982
_diffrn_orient_matrix_UB_33 -0.056781
_diffrn_radiation_monochromator 'multilayer monochromator'
_diffrn_radiation_probe x-ray
_diffrn_radiation_source 'Incoatec microfocus sealed tube'
_diffrn_radiation_type MoK\a
_diffrn_radiation_wavelength 0.71073
_diffrn_reflns_av_R_equivalents 0.0517
_diffrn_reflns_av_unetI/netI 0.0282
_diffrn_reflns_Laue_measured_fraction_full 0.996
_diffrn_reflns_Laue_measured_fraction_max 0.993
_diffrn_reflns_limit_h_max 7
_diffrn_reflns_limit_h_min -7
_diffrn_reflns_limit_k_max 13
_diffrn_reflns_limit_k_min -12
_diffrn_reflns_limit_l_max 22
_diffrn_reflns_limit_l_min -21
_diffrn_reflns_number 31696
_diffrn_reflns_point_group_measured_fraction_full 0.996
_diffrn_reflns_point_group_measured_fraction_max 0.993
_diffrn_reflns_theta_full 25.242
_diffrn_reflns_theta_max 27.505
_diffrn_reflns_theta_min 2.076
_diffrn_standards_number 0
_exptl_absorpt_coefficient_mu 5.4
_exptl_absorpt_correction_T_max 0.994
_exptl_absorpt_correction_T_min 0.495
_exptl_absorpt_correction_type multi-scan
_exptl_absorpt_process_details
;
  [Sheldrick, G.M. (2014). SADABS Bruker AXS Inc., Madison, Wisconsin, USA]
;
_exptl_crystal_colour colorless
_exptl_crystal_density_diffrn 1.774
_exptl_crystal_density_method 'not measured'
_exptl_crystal_description prism
_exptl_crystal_F_000 536
_exptl_crystal_size_max 0.13
_exptl_crystal_size_mid 0.03
_exptl_crystal_size_min 0.01
_refine_diff_density_max 0.865
_refine_diff_density_min -1.3
_refine_diff_density_rms 0.103
_refine_ls_extinction_method none
_refine_ls_goodness_of_fit_ref 1.198
_refine_ls_hydrogen_treatment constr
_refine_ls_matrix_type full
_refine_ls_number_constraints 0
_refine_ls_number_parameters 240
_refine_ls_number_reflns 4678
_refine_ls_number_restraints 0
_refine_ls_restrained_S_all 1.198
_refine_ls_R_factor_all 0.0364
_refine_ls_R_factor_gt 0.0316
_refine_ls_shift/su_max 0.001
_refine_ls_shift/su_mean 0
_refine_ls_structure_factor_coef Fsqd
_refine_ls_weighting_details 'w=1/[\s^2^(Fo^2^)+(0.0170P)^2^+2.3570P] where P=(Fo^2^+2Fc^2^)/3'
_refine_ls_weighting_scheme calc
_refine_ls_wR_factor_gt 0.0694
_refine_ls_wR_factor_ref 0.0706
_reflns_Friedel_coverage 0
_reflns_number_gt 4335
_reflns_number_total 4678
_reflns_threshold_expression 'I > 2\s(I)'
_cod_data_source_file c8nj00554k1.cif
_cod_data_source_block 1b-DMF
_cod_depositor_comments 'Adding full bibliography for 7057104--7057109.cif.'
_cod_database_code 7057107

loop_
_symmetry_equiv_pos_as_xyz
'x, y, z'
'-x, -y, -z'

loop_
_atom_site_label
_atom_site_type_symbol
_atom_site_fract_x
_atom_site_fract_y
_atom_site_fract_z
_atom_site_U_iso_or_equiv
_atom_site_adp_type
_atom_site_occupancy
_atom_site_site_symmetry_order
_atom_site_calc_flag
_atom_site_refinement_flags_posn
_atom_site_refinement_flags_adp
C1 C 0.8205(5) 0.3951(3) 0.20752(16) 0.0134(5) Uani 1 1 d . .
C2 C 0.9061(4) 0.2911(3) 0.26497(16) 0.0099(5) Uani 1 1 d . .
C3 C 0.7876(5) 0.2700(3) 0.33975(16) 0.0097(5) Uani 1 1 d . .
C4 C 0.5806(5) 0.3444(3) 0.35636(16) 0.0107(5) Uani 1 1 d . .
C5 C 0.4902(5) 0.4412(3) 0.29632(17) 0.0122(5) Uani 1 1 d . .
C6 C 0.6146(5) 0.4703(3) 0.22283(17) 0.0145(6) Uani 1 1 d . .
C7 C 0.9626(6) 0.4309(3) 0.13114(18) 0.0206(7) Uani 1 1 d . .
H7A H 1.1225 0.43 0.1415 0.025 Uiso 1 1 calc R U
H7B H 0.9148 0.5253 0.1075 0.025 Uiso 1 1 calc R U
C8 C 1.1244(5) 0.2091(3) 0.24639(18) 0.0170(6) Uani 1 1 d . .
H8A H 1.253 0.2596 0.2516 0.026 Uiso 1 1 calc R U
H8B H 1.1331 0.1926 0.1931 0.026 Uiso 1 1 calc R U
H8C H 1.1291 0.1218 0.2824 0.026 Uiso 1 1 calc R U
C9 C 0.8937(5) 0.1732(3) 0.40390(17) 0.0131(5) Uani 1 1 d . .
H9A H 0.8188 0.1931 0.4542 0.016 Uiso 1 1 calc R U
H9B H 1.0554 0.1912 0.4009 0.016 Uiso 1 1 calc R U
C10 C 0.4603(5) 0.3266(3) 0.43784(18) 0.0184(6) Uani 1 1 d . .
H10A H 0.433 0.2304 0.4562 0.028 Uiso 1 1 calc R U
H10B H 0.315 0.3816 0.4378 0.028 Uiso 1 1 calc R U
H10C H 0.5549 0.3564 0.4723 0.028 Uiso 1 1 calc R U
C11 C 0.2653(5) 0.5171(3) 0.31231(19) 0.0168(6) Uani 1 1 d . .
H11A H 0.1674 0.4562 0.3503 0.02 Uiso 1 1 calc R U
H11B H 0.1917 0.5405 0.2637 0.02 Uiso 1 1 calc R U
C12 C 0.5317(6) 0.5859(3) 0.16195(19) 0.0249(7) Uani 1 1 d . .
H12A H 0.6189 0.6651 0.1594 0.037 Uiso 1 1 calc R U
H12B H 0.3706 0.6104 0.1757 0.037 Uiso 1 1 calc R U
H12C H 0.5519 0.557 0.1114 0.037 Uiso 1 1 calc R U
C13 C 0.6391(6) 0.3198(3) 0.05555(18) 0.0216(7) Uani 1 1 d . .
C14 C 0.5640(5) -0.0156(3) 0.40364(16) 0.0100(5) Uani 1 1 d . .
C15 C 0.5954(5) 0.6773(3) 0.35234(19) 0.0178(6) Uani 1 1 d . .
C16 C 0.9750(7) -0.1395(5) 0.1523(3) 0.0431(10) Uani 1 1 d . .
H16 H 1.026 -0.143 0.2016 0.052 Uiso 1 1 calc R U
C17 C 0.6364(8) -0.0102(4) 0.1984(2) 0.0388(10) Uani 1 1 d . .
H17A H 0.4912 -0.0521 0.211 0.058 Uiso 1 1 calc R U
H17B H 0.609 0.0875 0.1788 0.058 Uiso 1 1 calc R U
H17C H 0.7151 -0.0233 0.2451 0.058 Uiso 1 1 calc R U
C18 C 0.6867(7) -0.0626(4) 0.0657(2) 0.0342(9) Uani 1 1 d . .
H18A H 0.6697 0.0336 0.0411 0.051 Uiso 1 1 calc R U
H18B H 0.5387 -0.1011 0.0738 0.051 Uiso 1 1 calc R U
H18C H 0.7921 -0.1127 0.0321 0.051 Uiso 1 1 calc R U
N1 N 0.4460(6) 0.3189(4) 0.05520(19) 0.0347(7) Uani 1 1 d . .
N2 N 0.3719(4) -0.0192(3) 0.40373(16) 0.0192(5) Uani 1 1 d . .
N3 N 0.7876(5) 0.6757(3) 0.3535(2) 0.0301(7) Uani 1 1 d . .
N4 N 0.7750(5) -0.0734(3) 0.13983(16) 0.0238(6) Uani 1 1 d . .
O1 O 1.0999(6) -0.1968(4) 0.1052(3) 0.0715(12) Uani 1 1 d . .
Se1 Se 0.95090(6) 0.31123(3) 0.05387(2) 0.02018(8) Uani 1 1 d . .
Se2 Se 0.87562(5) -0.02419(3) 0.40260(2) 0.01180(7) Uani 1 1 d . .
Se3 Se 0.28394(5) 0.68867(3) 0.35357(2) 0.01526(8) Uani 1 1 d . .

loop_
_atom_site_aniso_label
_atom_site_aniso_U_11
_atom_site_aniso_U_22
_atom_site_aniso_U_33
_atom_site_aniso_U_23
_atom_site_aniso_U_13
_atom_site_aniso_U_12
C1 0.0214(15) 0.0095(12) 0.0100(13) -0.0026(10) -0.0016(11) -0.0039(11)
C2 0.0081(12) 0.0088(12) 0.0138(13) -0.0037(10) -0.0012(10) -0.0034(10)
C3 0.0110(12) 0.0070(12) 0.0122(13) -0.0022(10) -0.0040(10) -0.0017(10)
C4 0.0101(12) 0.0088(12) 0.0142(13) -0.0042(10) -0.0012(10) -0.0016(10)
C5 0.0123(13) 0.0071(12) 0.0196(14) -0.0072(11) -0.0054(11) 0.0011(10)
C6 0.0220(15) 0.0079(12) 0.0151(13) -0.0029(10) -0.0091(11) 0.0022(11)
C7 0.0337(18) 0.0130(14) 0.0144(14) -0.0029(11) 0.0042(13) -0.0054(13)
C8 0.0124(13) 0.0170(14) 0.0210(15) -0.0053(12) 0.0025(11) 0.0004(11)
C9 0.0150(13) 0.0100(13) 0.0151(13) -0.0026(10) -0.0038(11) -0.0009(10)
C10 0.0204(15) 0.0149(14) 0.0174(14) -0.0022(11) 0.0043(12) 0.0018(12)
C11 0.0123(13) 0.0129(14) 0.0294(16) -0.0120(12) -0.0083(12) 0.0027(11)
C12 0.040(2) 0.0138(15) 0.0201(16) -0.0011(12) -0.0106(14) 0.0085(14)
C13 0.0304(19) 0.0196(15) 0.0144(14) -0.0063(12) 0.0039(13) -0.0021(13)
C14 0.0107(13) 0.0074(12) 0.0114(12) -0.0008(10) -0.0013(10) 0.0010(10)
C15 0.0164(15) 0.0136(14) 0.0264(16) -0.0116(12) -0.0032(12) 0.0011(11)
C16 0.037(2) 0.042(2) 0.053(3) -0.008(2) -0.023(2) 0.0068(19)
C17 0.049(2) 0.041(2) 0.0234(18) -0.0057(17) 0.0032(17) 0.0042(19)
C18 0.044(2) 0.033(2) 0.0272(19) -0.0098(16) -0.0160(17) 0.0095(17)
N1 0.0320(18) 0.0404(19) 0.0326(17) -0.0130(15) 0.0043(14) -0.0044(14)
N2 0.0159(13) 0.0170(13) 0.0262(14) -0.0078(11) -0.0048(10) 0.0021(10)
N3 0.0132(14) 0.0241(15) 0.059(2) -0.0226(15) -0.0056(13) -0.0001(11)
N4 0.0268(15) 0.0232(14) 0.0223(14) -0.0048(11) -0.0087(11) 0.0029(11)
O1 0.045(2) 0.078(3) 0.095(3) -0.035(2) -0.022(2) 0.0350(19)
Se1 0.02601(17) 0.02049(16) 0.01375(15) -0.00565(12) 0.00341(12) -0.00220(12)
Se2 0.00887(13) 0.00877(13) 0.01723(14) -0.00124(10) -0.00275(10) 0.00160(9)
Se3 0.00950(14) 0.01289(14) 0.02617(16) -0.01094(11) -0.00419(11) 0.00283(10)

loop_
_atom_type_symbol
_atom_type_description
_atom_type_scat_dispersion_real
_atom_type_scat_dispersion_imag
_atom_type_scat_source
C C 0.0033 0.0016 'International Tables Vol C Tables 4.2.6.8 and 6.1.1.4'
H H 0 0 'International Tables Vol C Tables 4.2.6.8 and 6.1.1.4'
N N 0.0061 0.0033 'International Tables Vol C Tables 4.2.6.8 and 6.1.1.4'
O O 0.0106 0.006 'International Tables Vol C Tables 4.2.6.8 and 6.1.1.4'
Se Se -0.0929 2.2259 'International Tables Vol C Tables 4.2.6.8 and 6.1.1.4'

loop_
_geom_angle_atom_site_label_1
_geom_angle_atom_site_label_2
_geom_angle_atom_site_label_3
_geom_angle
C6 C1 C2 121.0(3)
C6 C1 C7 120.1(3)
C2 C1 C7 118.7(3)
C3 C2 C1 118.7(2)
C3 C2 C8 121.3(2)
C1 C2 C8 120.0(2)
C4 C3 C2 121.1(2)
C4 C3 C9 119.8(2)
C2 C3 C9 118.9(2)
C3 C4 C5 119.1(3)
C3 C4 C10 120.8(2)
C5 C4 C10 120.0(2)
C6 C5 C4 120.3(2)
C6 C5 C11 119.9(3)
C4 C5 C11 119.7(3)
C1 C6 C5 119.5(3)
C1 C6 C12 120.2(3)
C5 C6 C12 120.3(3)
C1 C7 Se1 116.5(2)
C1 C7 H7A 108.2
Se1 C7 H7A 108.2
C1 C7 H7B 108.2
Se1 C7 H7B 108.2
H7A C7 H7B 107.3
C2 C8 H8A 109.5
C2 C8 H8B 109.5
H8A C8 H8B 109.5
C2 C8 H8C 109.5
H8A C8 H8C 109.5
H8B C8 H8C 109.5
C3 C9 Se2 115.22(19)
C3 C9 H9A 108.5
Se2 C9 H9A 108.5
C3 C9 H9B 108.5
Se2 C9 H9B 108.5
H9A C9 H9B 107.5
C4 C10 H10A 109.5
C4 C10 H10B 109.5
H10A C10 H10B 109.5
C4 C10 H10C 109.5
H10A C10 H10C 109.5
H10B C10 H10C 109.5
C5 C11 Se3 114.2(2)
C5 C11 H11A 108.7
Se3 C11 H11A 108.7
C5 C11 H11B 108.7
Se3 C11 H11B 108.7
H11A C11 H11B 107.6
C6 C12 H12A 109.5
C6 C12 H12B 109.5
H12A C12 H12B 109.5
C6 C12 H12C 109.5
H12A C12 H12C 109.5
H12B C12 H12C 109.5
N1 C13 Se1 176.5(3)
N2 C14 Se2 175.5(2)
N3 C15 Se3 176.6(3)
O1 C16 N4 125.4(4)
O1 C16 H16 117.3
N4 C16 H16 117.3
N4 C17 H17A 109.5
N4 C17 H17B 109.5
H17A C17 H17B 109.5
N4 C17 H17C 109.5
H17A C17 H17C 109.5
H17B C17 H17C 109.5
N4 C18 H18A 109.5
N4 C18 H18B 109.5
H18A C18 H18B 109.5
N4 C18 H18C 109.5
H18A C18 H18C 109.5
H18B C18 H18C 109.5
C16 N4 C17 122.2(3)
C16 N4 C18 120.5(3)
C17 N4 C18 117.3(3)
C13 Se1 C7 97.48(14)
C14 Se2 C9 95.86(12)
C15 Se3 C11 96.83(12)

loop_
_geom_bond_atom_site_label_1
_geom_bond_atom_site_label_2
_geom_bond_distance
C1 C6 1.401(4)
C1 C2 1.415(4)
C1 C7 1.504(4)
C2 C3 1.408(4)
C2 C8 1.505(4)
C3 C4 1.407(4)
C3 C9 1.506(4)
C4 C5 1.417(4)
C4 C10 1.514(4)
C5 C6 1.408(4)
C5 C11 1.499(4)
C6 C12 1.514(4)
C7 Se1 1.990(3)
C7 H7A 0.99
C7 H7B 0.99
C8 H8A 0.98
C8 H8B 0.98
C8 H8C 0.98
C9 Se2 1.995(3)
C9 H9A 0.99
C9 H9B 0.99
C10 H10A 0.98
C10 H10B 0.98
C10 H10C 0.98
C11 Se3 2.006(3)
C11 H11A 0.99
C11 H11B 0.99
C12 H12A 0.98
C12 H12B 0.98
C12 H12C 0.98
C13 N1 1.152(5)
C13 Se1 1.848(4)
C14 N2 1.148(4)
C14 Se2 1.848(3)
C15 N3 1.146(4)
C15 Se3 1.845(3)
C16 O1 1.234(6)
C16 N4 1.328(5)
C16 H16 0.95
C17 N4 1.446(5)
C17 H17A 0.98
C17 H17B 0.98
C17 H17C 0.98
C18 N4 1.452(4)
C18 H18A 0.98
C18 H18B 0.98
C18 H18C 0.98

loop_
_geom_torsion_atom_site_label_1
_geom_torsion_atom_site_label_2
_geom_torsion_atom_site_label_3
_geom_torsion_atom_site_label_4
_geom_torsion
C6 C1 C2 C3 -3.9(4)
C7 C1 C2 C3 171.7(3)
C6 C1 C2 C8 178.3(3)
C7 C1 C2 C8 -6.1(4)
C1 C2 C3 C4 3.9(4)
C8 C2 C3 C4 -178.3(3)
C1 C2 C3 C9 -171.7(2)
C8 C2 C3 C9 6.0(4)
C2 C3 C4 C5 0.5(4)
C9 C3 C4 C5 176.1(2)
C2 C3 C4 C10 -176.7(3)
C9 C3 C4 C10 -1.1(4)
C3 C4 C5 C6 -5.1(4)
C10 C4 C5 C6 172.2(3)
C3 C4 C5 C11 177.5(2)
C10 C4 C5 C11 -5.2(4)
C2 C1 C6 C5 -0.5(4)
C7 C1 C6 C5 -176.1(3)
C2 C1 C6 C12 176.9(3)
C7 C1 C6 C12 1.4(4)
C4 C5 C6 C1 5.1(4)
C11 C5 C6 C1 -177.5(3)
C4 C5 C6 C12 -172.4(3)
C11 C5 C6 C12 5.1(4)
C6 C1 C7 Se1 -102.8(3)
C2 C1 C7 Se1 81.5(3)
C4 C3 C9 Se2 106.9(3)
C2 C3 C9 Se2 -77.4(3)
C6 C5 C11 Se3 -89.8(3)
C4 C5 C11 Se3 87.7(3)
O1 C16 N4 C17 179.1(5)
O1 C16 N4 C18 -0.6(7)
